data_7109303
loop_
_publ_author_name
'Shoko Hachiya'
'Yoshio Kasashima'
'Fumitoshi Yagishita'
'Takashi Mino'
'Hyuma Masuc'
'Masami Sakamoto'

_publ_section_title
;
 Asymmetric transformation by dynamic crystallization of achiral
 succinimides
;
_journal_name_full Chem.Commun.
_journal_page_first 4776
_journal_paper_doi 10.1039/c3cc41678j
_journal_volume 49
_journal_year 2013
_chemical_formula_sum 'C16 H13 N O2'
_chemical_formula_weight 251.27
_chemical_name_systematic
;
?
;
_space_group_IT_number 60
_symmetry_cell_setting orthorhombic
_symmetry_space_group_name_Hall '-P 2n 2ab'
_symmetry_space_group_name_H-M 'P b c n'
_atom_sites_solution_hydrogens geom
_atom_sites_solution_primary direct
_atom_sites_solution_secondary difmap
_audit_creation_method SHELXL-97
_cell_angle_alpha 90.00
_cell_angle_beta 90.00
_cell_angle_gamma 90.00
_cell_formula_units_Z 4
_cell_length_a 13.1134(11)
_cell_length_b 13.6354(11)
_cell_length_c 7.2439(6)
_cell_measurement_reflns_used 1314
_cell_measurement_temperature 173
_cell_measurement_theta_max 24.53
_cell_measurement_theta_min 2.99
_cell_volume 1295.26(19)
_computing_cell_refinement 'Bruker SAINT'
_computing_data_collection 'Bruker APEX2'
_computing_data_reduction 'Bruker SAINT'
_computing_molecular_graphics 'Bruker SHELXTL'
_computing_publication_material 'Bruker SHELXTL'
_computing_structure_refinement 'SHELXL-97 (Sheldrick, 2008)'
_computing_structure_solution 'SHELXS-97 (Sheldrick, 2008)'
_diffrn_ambient_temperature 173
_diffrn_detector_area_resol_mean 8.333
_diffrn_measured_fraction_theta_full 0.999
_diffrn_measured_fraction_theta_max 0.999
_diffrn_measurement_device_type 'Bruker APEX-II CCD'
_diffrn_measurement_method '\f and \w scans'
_diffrn_radiation_monochromator graphite
_diffrn_radiation_source 'fine-focus sealed tube'
_diffrn_radiation_type MoK\a
_diffrn_radiation_wavelength 0.71073
_diffrn_reflns_av_R_equivalents 0.0305
_diffrn_reflns_av_sigmaI/netI 0.0224
_diffrn_reflns_limit_h_max 14
_diffrn_reflns_limit_h_min -15
_diffrn_reflns_limit_k_max 8
_diffrn_reflns_limit_k_min -16
_diffrn_reflns_limit_l_max 8
_diffrn_reflns_limit_l_min -8
_diffrn_reflns_number 5675
_diffrn_reflns_theta_full 25.05
_diffrn_reflns_theta_max 25.05
_diffrn_reflns_theta_min 2.15
_exptl_absorpt_coefficient_mu 0.085
_exptl_absorpt_correction_T_max 0.9831
_exptl_absorpt_correction_T_min 0.9831
_exptl_absorpt_correction_type empirical
_exptl_absorpt_process_details 'SADABS Sheldrick 1997'
_exptl_crystal_colour colourless
_exptl_crystal_density_diffrn 1.289
_exptl_crystal_density_method 'not measured'
_exptl_crystal_description prismatic
_exptl_crystal_F_000 528
_exptl_crystal_size_max 0.20
_exptl_crystal_size_mid 0.20
_exptl_crystal_size_min 0.20
_refine_diff_density_max 0.187
_refine_diff_density_min -0.200
_refine_diff_density_rms 0.041
_refine_ls_extinction_method none
_refine_ls_goodness_of_fit_ref 1.035
_refine_ls_hydrogen_treatment constr
_refine_ls_matrix_type full
_refine_ls_number_parameters 87
_refine_ls_number_reflns 1154
_refine_ls_number_restraints 0
_refine_ls_restrained_S_all 1.035
_refine_ls_R_factor_all 0.0452
_refine_ls_R_factor_gt 0.0376
_refine_ls_shift/su_max 0.000
_refine_ls_shift/su_mean 0.000
_refine_ls_structure_factor_coef Fsqd
_refine_ls_weighting_details 'calc w=1/[\s^2^(Fo^2^)+(0.0495P)^2^+0.3103P] where P=(Fo^2^+2Fc^2^)/3'
_refine_ls_weighting_scheme calc
_refine_ls_wR_factor_gt 0.0911
_refine_ls_wR_factor_ref 0.0957
_reflns_number_gt 977
_reflns_number_total 1154
_reflns_threshold_expression >2sigma(I)
_cod_data_source_file c3cc41678j.txt
_cod_data_source_block saka360_pbcn
_cod_original_sg_symbol_H-M Pbcn
_cod_database_code 7109303

loop_
_symmetry_equiv_pos_as_xyz
'x, y, z'
'-x+1/2, -y+1/2, z+1/2'
'-x, y, -z+1/2'
'x+1/2, -y+1/2, -z'
'-x, -y, -z'
'x-1/2, y-1/2, -z-1/2'
'x, -y, z-1/2'
'-x-1/2, y-1/2, z'

loop_
_atom_site_label
_atom_site_type_symbol
_atom_site_fract_x
_atom_site_fract_y
_atom_site_fract_z
_atom_site_U_iso_or_equiv
_atom_site_adp_type
_atom_site_occupancy
_atom_site_symmetry_multiplicity
_atom_site_calc_flag
_atom_site_refinement_flags
C1 C 0.02525(10) 0.13819(10) 0.09705(17) 0.0230(3) Uani 1 1 d .
C2 C 0.01091(10) 0.24599(9) 0.14492(17) 0.0209(3) Uani 1 1 d .
H2 H -0.0521 0.2694 0.0807 0.025 Uiso 1 1 calc R
C3 C 0.09807(10) 0.31091(9) 0.08511(17) 0.0224(3) Uani 1 1 d .
C4 C 0.19619(10) 0.29663(10) 0.15358(19) 0.0281(4) Uani 1 1 d .
H4 H 0.2095 0.2432 0.2342 0.034 Uiso 1 1 calc R
C5 C 0.27449(12) 0.35977(12) 0.1050(2) 0.0347(4) Uani 1 1 d .
H5 H 0.3409 0.3502 0.1541 0.042 Uiso 1 1 calc R
C6 C 0.25602(13) 0.43678(12) -0.0150(2) 0.0407(4) Uani 1 1 d .
H6 H 0.3098 0.4797 -0.0493 0.049 Uiso 1 1 calc R
C7 C 0.15950(14) 0.45086(12) -0.0843(2) 0.0426(4) Uani 1 1 d .
H7 H 0.1467 0.5035 -0.1670 0.051 Uiso 1 1 calc R
C8 C 0.08073(12) 0.38845(10) -0.0340(2) 0.0328(4) Uani 1 1 d .
H8 H 0.0142 0.3991 -0.0818 0.039 Uiso 1 1 calc R
N1 N 0.0000 0.08327(11) 0.2500 0.0260(4) Uani 1 2 d S
H1 H 0.0000 0.0187 0.2500 0.031 Uiso 1 2 calc SR
O1 O 0.05121(8) 0.10528(7) -0.05094(13) 0.0325(3) Uani 1 1 d .

loop_
_atom_site_aniso_label
_atom_site_aniso_U_11
_atom_site_aniso_U_22
_atom_site_aniso_U_33
_atom_site_aniso_U_23
_atom_site_aniso_U_13
_atom_site_aniso_U_12
C1 0.0204(7) 0.0229(7) 0.0256(7) -0.0025(6) 0.0013(5) -0.0012(5)
C2 0.0210(7) 0.0207(7) 0.0210(7) 0.0000(5) -0.0002(5) 0.0013(5)
C3 0.0278(7) 0.0198(7) 0.0196(6) -0.0028(5) 0.0033(5) -0.0020(5)
C4 0.0281(8) 0.0299(8) 0.0263(7) -0.0004(6) 0.0026(6) 0.0004(6)
C5 0.0281(8) 0.0433(9) 0.0325(8) -0.0122(7) 0.0058(6) -0.0066(7)
C6 0.0448(10) 0.0344(9) 0.0429(9) -0.0073(7) 0.0193(8) -0.0167(7)
C7 0.0543(11) 0.0316(9) 0.0421(9) 0.0126(7) 0.0106(8) -0.0052(7)
C8 0.0374(9) 0.0306(8) 0.0305(8) 0.0072(7) 0.0009(6) -0.0002(6)
N1 0.0314(9) 0.0165(8) 0.0301(9) 0.000 0.0039(7) 0.000
O1 0.0390(6) 0.0287(6) 0.0297(6) -0.0078(4) 0.0077(4) -0.0014(4)

loop_
_atom_type_symbol
_atom_type_description
_atom_type_scat_dispersion_real
_atom_type_scat_dispersion_imag
_atom_type_scat_source
C C 0.0033 0.0016 'International Tables Vol C Tables 4.2.6.8 and 6.1.1.4'
H H 0.0000 0.0000 'International Tables Vol C Tables 4.2.6.8 and 6.1.1.4'
N N 0.0061 0.0033 'International Tables Vol C Tables 4.2.6.8 and 6.1.1.4'
O O 0.0106 0.0060 'International Tables Vol C Tables 4.2.6.8 and 6.1.1.4'

loop_
_geom_angle_atom_site_label_1
_geom_angle_atom_site_label_2
_geom_angle_atom_site_label_3
_geom_angle
_geom_angle_site_symmetry_1
_geom_angle_site_symmetry_3
O1 C1 N1 125.32(12) . .
O1 C1 C2 126.46(12) . .
N1 C1 C2 108.18(11) . .
C3 C2 C1 114.05(10) . .
C3 C2 C2 114.96(11) . 3
C1 C2 C2 104.28(7) . 3
C3 C2 H2 107.7 . .
C1 C2 H2 107.7 . .
C2 C2 H2 107.7 3 .
C8 C3 C4 118.74(13) . .
C8 C3 C2 120.19(12) . .
C4 C3 C2 121.03(12) . .
C5 C4 C3 120.50(14) . .
C5 C4 H4 119.8 . .
C3 C4 H4 119.8 . .
C6 C5 C4 120.07(15) . .
C6 C5 H5 120.0 . .
C4 C5 H5 120.0 . .
C7 C6 C5 119.74(14) . .
C7 C6 H6 120.1 . .
C5 C6 H6 120.1 . .
C6 C7 C8 120.26(15) . .
C6 C7 H7 119.9 . .
C8 C7 H7 119.9 . .
C3 C8 C7 120.68(15) . .
C3 C8 H8 119.7 . .
C7 C8 H8 119.7 . .
C1 N1 C1 114.15(15) 3 .
C1 N1 H1 122.9 3 .
C1 N1 H1 122.9 . .

loop_
_geom_bond_atom_site_label_1
_geom_bond_atom_site_label_2
_geom_bond_distance
_geom_bond_site_symmetry_2
C1 O1 1.2109(15) .
C1 N1 1.3777(15) .
C1 C2 1.5219(18) .
C2 C3 1.5092(18) .
C2 C2 1.549(2) 3
C2 H2 1.0000 .
C3 C8 1.3835(19) .
C3 C4 1.3927(19) .
C4 C5 1.385(2) .
C4 H4 0.9500 .
C5 C6 1.385(2) .
C5 H5 0.9500 .
C6 C7 1.375(2) .
C6 H6 0.9500 .
C7 C8 1.387(2) .
C7 H7 0.9500 .
C8 H8 0.9500 .
N1 C1 1.3777(15) 3
N1 H1 0.8800 .

loop_
_geom_torsion_atom_site_label_1
_geom_torsion_atom_site_label_2
_geom_torsion_atom_site_label_3
_geom_torsion_atom_site_label_4
_geom_torsion
_geom_torsion_site_symmetry_1
_geom_torsion_site_symmetry_4
O1 C1 C2 C3 -47.96(18) . .
N1 C1 C2 C3 134.18(10) . .
O1 C1 C2 C2 -174.15(14) . 3
N1 C1 C2 C2 7.98(15) . 3
C1 C2 C3 C8 121.41(13) . .
C2 C2 C3 C8 -118.20(14) 3 .
C1 C2 C3 C4 -61.11(16) . .
C2 C2 C3 C4 59.28(15) 3 .
C8 C3 C4 C5 0.8(2) . .
C2 C3 C4 C5 -176.67(12) . .
C3 C4 C5 C6 -1.1(2) . .
C4 C5 C6 C7 0.6(2) . .
C5 C6 C7 C8 0.2(2) . .
C4 C3 C8 C7 0.0(2) . .
C2 C3 C8 C7 177.52(13) . .
C6 C7 C8 C3 -0.5(2) . .
O1 C1 N1 C1 178.89(16) . 3
C2 C1 N1 C1 -3.21(6) . 3
